data_7711117
loop_
_publ_author_name
'Essalhi, Mohamed'
'Mohan, Midhun'
'Marineau-Plante, Gabriel'
'Schlachter, Adrien Camille'
'Maris, Thierry'
'Harvey, Pierre D.'
'Duong, Adam'

_publ_section_title
;
 S-Heptazine N-Ligand Based Luminescent Coordination Materials: Synthesis,
 Structural and Luminescent Studies of Lanthanide-Cyamelurate Networks
;
_journal_name_full 'Dalton Transactions'
_journal_paper_doi 10.1039/D2DT01924H
_journal_year 2022
_chemical_absolute_configuration unk
_chemical_formula_moiety 'C6 H8 Ho N7 O7, H2 O'
_chemical_formula_sum 'C6 H10 Ho N7 O8'
_chemical_formula_weight 473.14
_space_group_crystal_system monoclinic
_space_group_IT_number 9
_space_group_name_Hall 'C -2yc'
_space_group_name_H-M_alt 'C 1 c 1'
_atom_sites_solution_hydrogens difmap
_audit_creation_date 2022-03-09
_audit_creation_method
;
Olex2 1.5
(compiled 2021.12.09 svn.r5202d8cf for OlexSys, GUI svn.r6439)
;
_audit_update_record
;
2022-06-10 deposited with the CCDC.	2022-09-01 downloaded from the CCDC.
;
_cell_angle_alpha 90
_cell_angle_beta 91.136(2)
_cell_angle_gamma 90
_cell_formula_units_Z 4
_cell_length_a 5.7138(3)
_cell_length_b 12.1155(7)
_cell_length_c 17.6748(10)
_cell_measurement_reflns_used 9209
_cell_measurement_temperature 298
_cell_measurement_theta_max 69.829
_cell_measurement_theta_min 5.005
_cell_volume 1223.31(12)
_computing_cell_refinement
;
SAINT (2019) V8.40A; Integration Software for Single Crystal Data.
Bruker AXS Inc., Madison, WI 53719-1173.
;
_computing_data_collection
;
APEX 3 (2019) Bruker AXS Inc., Madison, WI 53719-1173.
;
_computing_data_reduction
;
SAINT (2019) V8.40A; Integration Software for Single Crystal Data.
Bruker AXS Inc., Madison, WI 53719-1173.
;
_computing_molecular_graphics 'Olex2 1.5 (Dolomanov et al., 2009)'
_computing_publication_material 'Olex2 1.5 (Dolomanov et al., 2009)'
_computing_structure_refinement 'XL  (Sheldrick, 2008)'
_computing_structure_solution 'SHELXT 2014/5 (Sheldrick, 2014)'
_diffrn_ambient_temperature 298.15
_diffrn_detector_area_resol_mean 8.3
_diffrn_detector_type 'Bruker APEX2 CCD'
_diffrn_measured_fraction_theta_full 0.999
_diffrn_measured_fraction_theta_max 0.997
_diffrn_measurement_device 'three-circle diffractometer'
_diffrn_measurement_device_type 'Bruker Smart APEX'
_diffrn_measurement_method '\w scans'
_diffrn_radiation_type CuK\a
_diffrn_radiation_wavelength 1.54178
_diffrn_reflns_av_R_equivalents 0.0456
_diffrn_reflns_av_unetI/netI 0.0270
_diffrn_reflns_Laue_measured_fraction_full 0.999
_diffrn_reflns_Laue_measured_fraction_max 0.997
_diffrn_reflns_limit_h_max 6
_diffrn_reflns_limit_h_min -6
_diffrn_reflns_limit_k_max 14
_diffrn_reflns_limit_k_min -14
_diffrn_reflns_limit_l_max 21
_diffrn_reflns_limit_l_min -21
_diffrn_reflns_number 11086
_diffrn_reflns_point_group_measured_fraction_full 0.967
_diffrn_reflns_point_group_measured_fraction_max 0.964
_diffrn_reflns_theta_full 67.679
_diffrn_reflns_theta_max 70.154
_diffrn_reflns_theta_min 5.005
_diffrn_source_current 0.65
_diffrn_source_power 0.029119999999999997
_diffrn_source_voltage 44.8
_exptl_absorpt_coefficient_mu 12.716
_exptl_absorpt_correction_T_max 0.1348
_exptl_absorpt_correction_T_min 0.0355
_exptl_absorpt_correction_type multi-scan
_exptl_absorpt_process_details
;
SADABS-2016/2 (Bruker,2016/2) was used for absorption correction.
wR2(int) was 0.1282 before and 0.0408 after correction.
The Ratio of minimum to maximum transmission is 0.2634.
The \l/2 correction factor is Not present.
;
_exptl_crystal_colour 'clear light colourless'
_exptl_crystal_colour_lustre clear
_exptl_crystal_colour_modifier light
_exptl_crystal_colour_primary colourless
_exptl_crystal_density_diffrn 2.569
_exptl_crystal_description fragment
_exptl_crystal_F_000 904
_exptl_crystal_size_max 0.06
_exptl_crystal_size_mid 0.05
_exptl_crystal_size_min 0.03
_refine_diff_density_max 0.341
_refine_diff_density_min -0.418
_refine_diff_density_rms 0.077
_refine_ls_abs_structure_details
;
 Refined as an inversion twin.
;
_refine_ls_abs_structure_Flack 0.390(13)
_refine_ls_extinction_method none
_refine_ls_goodness_of_fit_ref 1.060
_refine_ls_hydrogen_treatment constr
_refine_ls_matrix_type full
_refine_ls_number_parameters 186
_refine_ls_number_reflns 2228
_refine_ls_number_restraints 58
_refine_ls_restrained_S_all 1.046
_refine_ls_R_factor_all 0.0278
_refine_ls_R_factor_gt 0.0274
_refine_ls_shift/su_max 0.000
_refine_ls_shift/su_mean 0.000
_refine_ls_structure_factor_coef Fsqd
_refine_ls_weighting_details 'w=1/[\s^2^(Fo^2^)+(0.0558P)^2^] where P=(Fo^2^+2Fc^2^)/3'
_refine_ls_weighting_scheme calc
_refine_ls_wR_factor_gt 0.0691
_refine_ls_wR_factor_ref 0.0695
_reflns_Friedel_coverage 0.929
_reflns_Friedel_fraction_full 0.934
_reflns_Friedel_fraction_max 0.931
_reflns_number_gt 2200
_reflns_number_total 2228
_reflns_threshold_expression 'I > 2\s(I)'
_cod_data_source_file d2dt01924h2.cif
_cod_data_source_block ho-cy
_cod_database_code 7711117
_shelx_shelxl_version_number 2019/1
_shelx_space_group_comment
;
The symmetry employed for this shelxl refinement is uniquely defined
by the following loop, which should always be used as a source of
symmetry information in preference to the above space-group names.
They are only intended as comments.
;
_shelx_estimated_absorpt_t_max 0.702
_shelx_estimated_absorpt_t_min 0.516
_olex2_refinement_description
;
1. Twinned data refinement
 Scales: 0.610(13)
 0.390(13)
2. Fixed Uiso
 At 1.5 times of:
  All O(H,H,H,H,H,H,H,H,H,H) groups
3. Restrained distances
 H4B-H8B_$3
 2.2 with sigma of 0.02
 O4-H4A \\sim O4-H4B \\sim O5-H5A \\sim O5-H5B \\sim O6-H6A \\sim O6-H6B \\sim
O7-H7A \\sim O7-H7B \\sim O8-
 H8A \\sim O8-H8B
 with sigma of 0.02
 H4A-H4B \\sim H5A-H5B \\sim H6A-H6B \\sim H7A-H7B \\sim H8A-H8B
 with sigma of 0.02
4.a Rotating group:
 C6(O4,O5,O6,O7,O8,H6A,H6B), O8(H5A,H5B), O8(H4A,H4B), O8(H8A,H8B), O8(H7A,H7B)
;
_olex2_submission_special_instructions 'No special instructions were received'

loop_
_space_group_symop_operation_xyz
'x, y, z'
'x, -y, z+1/2'
'x+1/2, y+1/2, z'
'x+1/2, -y+1/2, z+1/2'

loop_
_atom_site_label
_atom_site_type_symbol
_atom_site_fract_x
_atom_site_fract_y
_atom_site_fract_z
_atom_site_U_iso_or_equiv
_atom_site_adp_type
_atom_site_occupancy
_atom_site_site_symmetry_order
_atom_site_calc_flag
_atom_site_refinement_flags_posn
_atom_site_refinement_flags_adp
_atom_site_refinement_flags_occupancy
_atom_site_disorder_assembly
_atom_site_disorder_group
Ho1 Ho 0.61883(6) 0.36267(2) 0.33356(4) 0.04050(15) Uani 1 1 d . . . . .
O1 O 0.3245(8) 0.4884(4) 0.3767(3) 0.0463(9) Uani 1 1 d . . . . .
O2 O 0.2927(7) 0.6796(4) 0.7427(3) 0.0446(9) Uani 1 1 d . . . . .
O3 O 1.1534(9) 0.3397(4) 0.6331(3) 0.0505(9) Uani 1 1 d . . . . .
N1 N 0.5916(10) 0.4366(5) 0.4601(3) 0.0449(11) Uani 1 1 d . . . . .
N2 N 0.8730(13) 0.3795(5) 0.5471(4) 0.0454(14) Uani 1 1 d . . . . .
N3 N 0.2783(9) 0.5576(5) 0.4965(3) 0.0459(11) Uani 1 1 d . . . . .
N4 N 0.5678(7) 0.4967(4) 0.5853(3) 0.0398(10) Uani 1 1 d . . . . .
N5 N 0.8517(9) 0.4397(4) 0.6754(3) 0.0440(11) Uani 1 1 d . . . . .
N6 N 0.2668(12) 0.6186(5) 0.6198(4) 0.0444(12) Uani 1 1 d . . . . .
N7 N 0.5513(9) 0.5541(4) 0.7103(3) 0.0443(11) Uani 1 1 d . . . . .
C1 C 0.3939(10) 0.4967(5) 0.4458(4) 0.0426(11) Uani 1 1 d . . . . .
C2 C 0.6813(10) 0.4362(5) 0.5302(3) 0.0407(10) Uani 1 1 d . . . . .
C3 C 0.9620(11) 0.3854(5) 0.6190(4) 0.0433(11) Uani 1 1 d . . . . .
C4 C 0.3668(9) 0.5590(5) 0.5666(4) 0.0420(11) Uani 1 1 d . . . . .
C5 C 0.6584(10) 0.4962(5) 0.6586(3) 0.0411(11) Uani 1 1 d . . . . .
C6 C 0.3638(4) 0.61842(19) 0.68937(13) 0.0421(12) Uani 1 1 d . . . . .
O4 O 0.4031(4) 0.2200(2) 0.38948(16) 0.0489(10) Uani 1 1 d DR . . . .
O5 O 0.9295(4) 0.2923(3) 0.40558(15) 0.0518(11) Uani 1 1 d DR . . . .
O6 O 0.8348(4) 0.24667(18) 0.25752(13) 0.0536(11) Uani 1 1 d DR . . . .
O7 O 0.8924(4) 0.50707(19) 0.32340(14) 0.0458(8) Uani 1 1 d DR . . . .
O8 O -0.1450(3) 0.6978(2) 0.53438(14) 0.0585(11) Uani 1 1 d DR . . . .
H6A H 0.785319 0.208979 0.221830 0.088 Uiso 1 1 d DR U . . .
H6B H 0.969549 0.260459 0.245309 0.088 Uiso 1 1 d DR U . . .
H5A H 0.921650 0.300790 0.451879 0.088 Uiso 1 1 d DR U . . .
H5B H 1.041990 0.250440 0.401719 0.088 Uiso 1 1 d DR U . . .
H4A H 0.384950 0.157849 0.370570 0.088 Uiso 1 1 d DR U . . .
H4B H 0.419640 0.204259 0.434870 0.088 Uiso 1 1 d DR U . . .
H8A H -0.222161 0.738609 0.561780 0.088 Uiso 1 1 d DR U . . .
H8B H -0.018161 0.694579 0.557630 0.088 Uiso 1 1 d DR U . . .
H7A H 1.034779 0.499929 0.333149 0.088 Uiso 1 1 d DR U . . .
H7B H 0.893759 0.535049 0.280689 0.088 Uiso 1 1 d DR U . . .

loop_
_atom_site_aniso_label
_atom_site_aniso_U_11
_atom_site_aniso_U_22
_atom_site_aniso_U_33
_atom_site_aniso_U_23
_atom_site_aniso_U_13
_atom_site_aniso_U_12
Ho1 0.0399(2) 0.0470(2) 0.0345(2) 0.00012(18) -0.00017(13) -0.00017(17)
O1 0.0433(19) 0.060(2) 0.036(2) -0.0026(18) -0.0062(16) 0.0043(17)
O2 0.043(2) 0.051(2) 0.040(2) -0.0084(19) 0.0013(16) 0.0073(16)
O3 0.046(2) 0.065(2) 0.041(2) -0.001(2) -0.0022(18) 0.015(2)
N1 0.043(3) 0.053(3) 0.039(3) -0.003(2) -0.0041(19) 0.005(2)
N2 0.045(3) 0.053(2) 0.038(3) -0.002(2) 0.000(3) 0.004(2)
N3 0.041(2) 0.056(3) 0.041(3) -0.001(2) -0.002(2) 0.007(2)
N4 0.039(3) 0.045(2) 0.036(2) -0.0029(17) 0.002(2) 0.002(2)
N5 0.044(3) 0.050(2) 0.038(2) 0.000(2) -0.004(2) 0.008(2)
N6 0.042(3) 0.050(2) 0.041(3) -0.001(2) 0.002(2) 0.003(2)
N7 0.044(3) 0.051(3) 0.038(3) -0.002(2) -0.003(2) 0.007(2)
C1 0.040(2) 0.047(3) 0.040(3) 0.000(2) 0.001(2) 0.002(2)
C2 0.040(2) 0.047(3) 0.035(3) -0.001(2) 0.002(2) 0.004(2)
C3 0.044(3) 0.049(2) 0.037(3) 0.002(2) 0.000(2) 0.003(2)
C4 0.041(3) 0.045(3) 0.039(3) 0.003(2) -0.001(2) -0.001(2)
C5 0.041(2) 0.044(2) 0.039(3) 0.001(2) -0.002(2) 0.001(2)
C6 0.039(3) 0.048(2) 0.039(3) 0.000(2) 0.002(2) 0.000(2)
O4 0.055(2) 0.049(2) 0.042(3) 0.0017(19) 0.0025(19) 0.0009(18)
O5 0.053(2) 0.063(3) 0.039(2) -0.007(2) -0.0018(18) 0.014(2)
O6 0.046(2) 0.067(3) 0.048(3) -0.011(2) 0.0012(17) 0.0017(18)
O7 0.0426(19) 0.054(2) 0.041(2) 0.0032(19) -0.0039(16) -0.0012(16)
O8 0.056(3) 0.073(3) 0.047(2) 0.001(2) 0.002(2) 0.019(2)

loop_
_atom_type_symbol
_atom_type_description
_atom_type_scat_dispersion_real
_atom_type_scat_dispersion_imag
_atom_type_scat_source
C C 0.0181 0.0091 'International Tables Vol C Tables 4.2.6.8 and 6.1.1.4'
H H 0.0000 0.0000 'International Tables Vol C Tables 4.2.6.8 and 6.1.1.4'
Ho Ho -14.9734 3.7046 'International Tables Vol C Tables 4.2.6.8 and 6.1.1.4'
N N 0.0311 0.0180 'International Tables Vol C Tables 4.2.6.8 and 6.1.1.4'
O O 0.0492 0.0322 'International Tables Vol C Tables 4.2.6.8 and 6.1.1.4'

loop_
_geom_angle_atom_site_label_1
_geom_angle_atom_site_label_2
_geom_angle_atom_site_label_3
_geom_angle
_geom_angle_site_symmetry_1
_geom_angle_site_symmetry_3
_geom_angle_publ_flag
O1 Ho1 O2 79.38(15) . 2_564 ?
O1 Ho1 N1 54.06(16) . . ?
O1 Ho1 N7 85.51(17) . 2_564 ?
O1 Ho1 C6 83.53(11) . 2_564 ?
O2 Ho1 C6 25.64(10) 2_564 2_564 ?
N1 Ho1 O2 127.74(17) . 2_564 ?
N1 Ho1 N7 131.67(17) . 2_564 ?
N1 Ho1 C6 137.59(14) . 2_564 ?
N7 Ho1 O2 53.26(16) 2_564 2_564 ?
N7 Ho1 C6 27.78(13) 2_564 2_564 ?
O4 Ho1 O1 87.50(12) . . ?
O4 Ho1 O2 74.23(13) . 2_564 ?
O4 Ho1 N1 80.78(15) . . ?
O4 Ho1 N7 127.44(15) . 2_564 ?
O4 Ho1 C6 99.66(9) . 2_564 ?
O4 Ho1 O7 158.75(11) . . ?
O5 Ho1 O1 126.13(11) . . ?
O5 Ho1 O2 146.24(13) . 2_564 ?
O5 Ho1 N1 72.07(14) . . ?
O5 Ho1 N7 138.64(15) . 2_564 ?
O5 Ho1 C6 150.33(8) . 2_564 ?
O5 Ho1 O4 84.33(7) . . ?
O5 Ho1 O7 79.26(7) . . ?
O6 Ho1 O1 162.20(12) . . ?
O6 Ho1 O2 84.35(12) . 2_564 ?
O6 Ho1 N1 143.74(15) . . ?
O6 Ho1 N7 78.96(15) . 2_564 ?
O6 Ho1 C6 78.68(8) . 2_564 ?
O6 Ho1 O4 95.02(9) . . ?
O6 Ho1 O5 71.68(6) . . ?
O6 Ho1 O7 92.55(8) . . ?
O7 Ho1 O1 91.33(12) . . ?
O7 Ho1 O2 126.36(12) . 2_564 ?
O7 Ho1 N1 81.39(15) . . ?
O7 Ho1 N7 73.53(14) . 2_564 ?
O7 Ho1 C6 101.29(8) . 2_564 ?
C1 O1 Ho1 98.5(4) . . ?
C6 O2 Ho1 96.4(2) . 2_565 ?
C1 N1 Ho1 95.5(4) . . ?
C2 N1 Ho1 146.0(4) . . ?
C2 N1 C1 118.5(5) . . ?
C2 N2 C3 118.4(6) . . ?
C4 N3 C1 116.5(5) . . ?
C2 N4 C4 120.5(5) . . ?
C5 N4 C2 118.8(5) . . ?
C5 N4 C4 120.7(5) . . ?
C5 N5 C3 118.8(5) . . ?
C4 N6 C6 118.4(5) . . ?
C5 N7 Ho1 141.2(4) . 2_565 ?
C5 N7 C6 119.2(5) . . ?
C6 N7 Ho1 96.7(3) . 2_565 ?
O1 C1 N1 112.0(5) . . ?
O1 C1 N3 122.1(6) . . ?
N3 C1 N1 125.9(6) . . ?
N1 C2 N4 118.3(5) . . ?
N2 C2 N1 121.0(6) . . ?
N2 C2 N4 120.8(6) . . ?
O3 C3 N2 118.2(6) . . ?
O3 C3 N5 119.1(6) . . ?
N5 C3 N2 122.6(6) . . ?
N3 C4 N4 120.4(6) . . ?
N6 C4 N3 120.5(6) . . ?
N6 C4 N4 119.1(6) . . ?
N5 C5 N4 120.3(5) . . ?
N7 C5 N4 118.6(5) . . ?
N7 C5 N5 121.1(6) . . ?
O2 C6 Ho1 57.9(2) . 2_565 ?
O2 C6 N6 123.2(4) . . ?
O2 C6 N7 113.0(4) . . ?
N6 C6 Ho1 172.8(4) . 2_565 ?
N6 C6 N7 123.8(4) . . ?
N7 C6 Ho1 55.6(2) . 2_565 ?
Ho1 O4 H4A 124.1 . . ?
Ho1 O4 H4B 121.7 . . ?
H4A O4 H4B 101.1 . . ?
Ho1 O5 H5A 116.1 . . ?
Ho1 O5 H5B 140.3 . . ?
H5A O5 H5B 102.5 . . ?
Ho1 O6 H6A 127.0 . . ?
Ho1 O6 H6B 122.8 . . ?
H6A O6 H6B 102.8 . . ?
Ho1 O7 H7A 123.7 . . ?
Ho1 O7 H7B 113.1 . . ?
H7A O7 H7B 101.8 . . ?
H8A O8 H8B 102.1 . . ?

loop_
_geom_bond_atom_site_label_1
_geom_bond_atom_site_label_2
_geom_bond_distance
_geom_bond_site_symmetry_2
_geom_bond_publ_flag
Ho1 O1 2.404(5) . ?
Ho1 O2 2.490(4) 2_564 ?
Ho1 N1 2.417(6) . ?
Ho1 N7 2.424(6) 2_564 ?
Ho1 C6 2.920(2) 2_564 ?
Ho1 O4 2.352(2) . ?
Ho1 O5 2.326(2) . ?
Ho1 O6 2.317(2) . ?
Ho1 O7 2.355(2) . ?
O1 C1 1.280(8) . ?
O2 C6 1.271(5) . ?
O3 C3 1.246(9) . ?
N1 C1 1.363(8) . ?
N1 C2 1.332(8) . ?
N2 C2 1.322(10) . ?
N2 C3 1.362(10) . ?
N3 C1 1.343(8) . ?
N3 C4 1.329(8) . ?
N4 C2 1.390(7) . ?
N4 C4 1.409(7) . ?
N4 C5 1.385(8) . ?
N5 C3 1.358(9) . ?
N5 C5 1.329(7) . ?
N6 C4 1.324(9) . ?
N6 C6 1.339(7) . ?
N7 C5 1.314(8) . ?
N7 C6 1.370(5) . ?
O4 H4A 0.8294 . ?
O4 H4B 0.8282 . ?
O5 H5A 0.8269 . ?
O5 H5B 0.8224 . ?
O6 H6A 0.8242 . ?
O6 H6B 0.8210 . ?
O7 H7A 0.8326 . ?
O7 H7B 0.8277 . ?
O8 H8A 0.8255 . ?
O8 H8B 0.8270 . ?

loop_
_geom_hbond_atom_site_label_D
_geom_hbond_atom_site_label_H
_geom_hbond_atom_site_label_A
_geom_hbond_distance_DH
_geom_hbond_distance_HA
_geom_hbond_distance_DA
_geom_hbond_angle_DHA
_geom_hbond_site_symmetry_A
_geom_hbond_publ_flag
O6 H6A O3 0.82 1.82 2.629(5) 165.1 4_454 yes
O6 H6B O2 0.82 1.99 2.782(5) 163.4 2_664 yes
O5 H5A N2 0.83 1.96 2.741(7) 157.3 . yes
O5 H5B O4 0.82 2.11 2.864 152.0 1_655 yes
O4 H4A O7 0.83 2.01 2.832 171.6 3_445 yes
O4 H4B O8 0.83 1.81 2.595 158.7 3_545 yes
O8 H8A O3 0.83 1.91 2.721(5) 169.6 3_355 yes
O8 H8B N3 0.83 2.62 3.042(6) 113.1 . yes
O8 H8B N6 0.83 2.15 2.932(7) 157.0 . yes
O7 H7A O1 0.83 1.82 2.635(5) 166.8 1_655 yes
O7 H7B N5 0.83 1.90 2.700(6) 163.3 2_564 yes

loop_
_geom_torsion_atom_site_label_1
_geom_torsion_atom_site_label_2
_geom_torsion_atom_site_label_3
_geom_torsion_atom_site_label_4
_geom_torsion
_geom_torsion_site_symmetry_1
_geom_torsion_site_symmetry_2
_geom_torsion_site_symmetry_3
_geom_torsion_site_symmetry_4
_geom_torsion_publ_flag
Ho1 O1 C1 N1 1.5(6) . . . . ?
Ho1 O1 C1 N3 -177.8(5) . . . . ?
Ho1 O2 C6 N6 -171.5(4) 2_565 . . . ?
Ho1 O2 C6 N7 7.6(4) 2_565 . . . ?
Ho1 N1 C1 O1 -1.5(5) . . . . ?
Ho1 N1 C1 N3 177.8(6) . . . . ?
Ho1 N1 C2 N2 4.8(12) . . . . ?
Ho1 N1 C2 N4 -175.0(5) . . . . ?
Ho1 N7 C5 N4 -159.5(5) 2_565 . . . ?
Ho1 N7 C5 N5 19.4(10) 2_565 . . . ?
Ho1 N7 C6 O2 -7.8(4) 2_565 . . . ?
Ho1 N7 C6 N6 171.3(4) 2_565 . . . ?
C1 N1 C2 N2 -179.8(6) . . . . ?
C1 N1 C2 N4 0.3(9) . . . . ?
C1 N3 C4 N4 -1.6(9) . . . . ?
C1 N3 C4 N6 178.6(6) . . . . ?
C2 N1 C1 O1 -178.9(6) . . . . ?
C2 N1 C1 N3 0.4(10) . . . . ?
C2 N2 C3 O3 -173.9(6) . . . . ?
C2 N2 C3 N5 5.4(10) . . . . ?
C2 N4 C4 N3 2.4(8) . . . . ?
C2 N4 C4 N6 -177.9(6) . . . . ?
C2 N4 C5 N5 0.7(8) . . . . ?
C2 N4 C5 N7 179.6(5) . . . . ?
C3 N2 C2 N1 177.6(6) . . . . ?
C3 N2 C2 N4 -2.6(10) . . . . ?
C3 N5 C5 N4 1.9(9) . . . . ?
C3 N5 C5 N7 -176.9(6) . . . . ?
C4 N3 C1 O1 179.5(6) . . . . ?
C4 N3 C1 N1 0.3(10) . . . . ?
C4 N4 C2 N1 -1.7(8) . . . . ?
C4 N4 C2 N2 178.5(6) . . . . ?
C4 N4 C5 N5 -178.1(5) . . . . ?
C4 N4 C5 N7 0.7(8) . . . . ?
C4 N6 C6 O2 174.2(5) . . . . ?
C4 N6 C6 N7 -4.8(9) . . . . ?
C5 N4 C2 N1 179.5(6) . . . . ?
C5 N4 C2 N2 -0.3(8) . . . . ?
C5 N4 C4 N3 -178.8(5) . . . . ?
C5 N4 C4 N6 1.0(8) . . . . ?
C5 N5 C3 O3 174.2(6) . . . . ?
C5 N5 C3 N2 -5.1(10) . . . . ?
C5 N7 C6 Ho1 -164.7(7) . . . 2_565 ?
C5 N7 C6 O2 -172.5(5) . . . . ?
C5 N7 C6 N6 6.6(8) . . . . ?
C6 N6 C4 N3 -179.3(6) . . . . ?
C6 N6 C4 N4 1.0(9) . . . . ?
C6 N7 C5 N4 -4.3(8) . . . . ?
C6 N7 C5 N5 174.6(5) . . . . ?

loop_
_twin_individual_id
_twin_individual_mass_fraction_refined
1 0.610(13)
2 0.390(13)
